data_2210959
loop_
_publ_author_name
'Yin, Zhi-Gang'
'Du, Yan-Jun'
'Zhang, Jun-Song'
'Qian, Heng-Yu'
'Wang, Qiao-Luan'

_publ_section_title
;
 Ethyl [(2,4-dinitrophenyl)hydrazono]acetate
;
_journal_coeditor_code DN2065
_journal_issue 11
_journal_name_full 'Acta Crystallographica Section E'
_journal_page_first o4807
_journal_page_last o4808
_journal_paper_doi 10.1107/S1600536806039717
_journal_volume 62
_journal_year 2006
_chemical_formula_iupac 'C10 H10 N4 O6'
_chemical_formula_moiety 'C10 H10 N4 O6'
_chemical_formula_sum 'C10 H10 N4 O6'
_chemical_formula_weight 282.22
_chemical_name_systematic
;
Ethyl [(2,4-dinitrophenyl)hydrazono]acetate
;
_space_group_IT_number 14
_symmetry_cell_setting monoclinic
_symmetry_space_group_name_Hall '-P 2ybc'
_symmetry_space_group_name_H-M 'P 1 21/c 1'
_atom_sites_solution_hydrogens geom
_atom_sites_solution_primary direct
_atom_sites_solution_secondary difmap
_cell_angle_alpha 90.00
_cell_angle_beta 91.901(2)
_cell_angle_gamma 90.00
_cell_formula_units_Z 8
_cell_length_a 12.7089(16)
_cell_length_b 28.235(4)
_cell_length_c 7.1198(9)
_cell_measurement_reflns_used 1916
_cell_measurement_temperature 298(2)
_cell_measurement_theta_max 23.1
_cell_measurement_theta_min 2.6
_cell_volume 2553.4(6)
_computing_cell_refinement 'SAINT (Bruker, 1998)'
_computing_data_collection 'SMART (Bruker, 1998)'
_computing_data_reduction SAINT
_computing_molecular_graphics
;
ORTEPIII (Burnett & Johnson, 1996) and ORTEP-3 for Windows (Farrugia,
1997)
;
_computing_publication_material SHELXL97
_computing_structure_refinement 'SHELXL97 (Sheldrick, 1997)'
_computing_structure_solution 'SHELXS97 (Sheldrick, 1997)'
_diffrn_ambient_temperature 298(2)
_diffrn_measured_fraction_theta_full 0.987
_diffrn_measured_fraction_theta_max 0.987
_diffrn_measurement_device_type 'Bruker SMART CCD area-detector'
_diffrn_measurement_method \w
_diffrn_radiation_monochromator graphite
_diffrn_radiation_source 'fine-focus sealed tube'
_diffrn_radiation_type MoK\a
_diffrn_radiation_wavelength 0.71073
_diffrn_reflns_av_R_equivalents 0.0371
_diffrn_reflns_av_sigmaI/netI 0.0450
_diffrn_reflns_limit_h_max 15
_diffrn_reflns_limit_h_min -15
_diffrn_reflns_limit_k_max 34
_diffrn_reflns_limit_k_min -35
_diffrn_reflns_limit_l_max 8
_diffrn_reflns_limit_l_min -8
_diffrn_reflns_number 15754
_diffrn_reflns_theta_full 26.50
_diffrn_reflns_theta_max 26.50
_diffrn_reflns_theta_min 2.69
_exptl_absorpt_coefficient_mu 0.124
_exptl_absorpt_correction_T_max 0.956
_exptl_absorpt_correction_T_min 0.949
_exptl_absorpt_correction_type multi-scan
_exptl_absorpt_process_details '(SADABS; Sheldrick, 1996)'
_exptl_crystal_colour yellow
_exptl_crystal_density_diffrn 1.468
_exptl_crystal_density_method 'not measured'
_exptl_crystal_description block
_exptl_crystal_F_000 1168
_exptl_crystal_size_max 0.37
_exptl_crystal_size_mid 0.33
_exptl_crystal_size_min 0.28
_refine_diff_density_max 0.130
_refine_diff_density_min -0.145
_refine_ls_extinction_method none
_refine_ls_goodness_of_fit_ref 0.987
_refine_ls_hydrogen_treatment constr
_refine_ls_matrix_type full
_refine_ls_number_parameters 382
_refine_ls_number_reflns 5218
_refine_ls_number_restraints 17
_refine_ls_restrained_S_all 1.000
_refine_ls_R_factor_all 0.1358
_refine_ls_R_factor_gt 0.0484
_refine_ls_shift/su_max 0.001
_refine_ls_shift/su_mean 0.000
_refine_ls_structure_factor_coef Fsqd
_refine_ls_weighting_details 'calc w = 1/[\s^2^(Fo^2^)+(0.0592P)^2^] where P=(Fo^2^+2Fc^2^)/3'
_refine_ls_weighting_scheme calc
_refine_ls_wR_factor_gt 0.1085
_refine_ls_wR_factor_ref 0.1434
_reflns_number_gt 2204
_reflns_number_total 5218
_reflns_threshold_expression I>2\s(I)
_cod_data_source_file dn2065.cif
_cod_data_source_block I
_cod_depositor_comments
;
The following automatic conversions were performed:
'_symmetry_cell_setting' value 'Monoclinic' changed to 'monoclinic'
according to '/home/saulius/struct/CIF-dictionaries/cif_core.dic'
dictionary named 'cif_core.dic' version 2.4.1 from 2010-06-29.

Automatic conversion script
Id: cif_fix_enum 1527 2010-12-29 10:47:43Z saulius 

The following automatic conversions were performed:

'_symmetry_cell_setting' value 'Monoclinic' changed to 'monoclinic'
according to /home/saulius/struct/CIF-dictionaries/cif_core.dic
dictionary named 'cif_core.dic' version 2.4.1 from 2010-06-29.

Automatic conversion script
Id: cif_fix_values 1715 2011-07-08 13:25:40Z adriana 
;
_cod_original_sg_symbol_H-M 'P 21/c'
_cod_database_code 2210959
_cod_database_fobs_code 2210959

loop_
_symmetry_equiv_pos_as_xyz
'x, y, z'
'-x, y+1/2, -z+1/2'
'-x, -y, -z'
'x, -y-1/2, z-1/2'

loop_
_atom_site_type_symbol
_atom_site_label
_atom_site_fract_x
_atom_site_fract_y
_atom_site_fract_z
_atom_site_U_iso_or_equiv
_atom_site_adp_type
_atom_site_calc_flag
_atom_site_refinement_flags
_atom_site_occupancy
_atom_site_disorder_assembly
_atom_site_disorder_group
O O1 1.0739(2) -0.00525(6) 0.1895(3) 0.1118(8) Uani d . 1 . .
O O2 1.22327(19) -0.03540(7) 0.1305(3) 0.1179(8) Uani d . 1 . .
O O3 1.5017(2) 0.05421(12) -0.1079(5) 0.1612(12) Uani d . 1 . .
O O4 1.4920(2) 0.13038(11) -0.1165(4) 0.1593(12) Uani d . 1 . .
O O5 0.9992(2) 0.25969(7) 0.5551(4) 0.1245(9) Uani d . 1 . .
O O6 1.1551(2) 0.25242(7) 0.4547(4) 0.1332(9) Uani d . 1 . .
O O7 1.34040(18) 0.10897(8) 0.4729(4) 0.1255(9) Uani d . 1 . .
O O8 1.26042(19) 0.04374(7) 0.5135(3) 0.1164(8) Uani d . 1 . .
O O9 0.86423(17) 0.04526(7) 0.2737(3) 0.1050(7) Uani d . 1 . .
O O11 0.76918(17) 0.26217(6) 0.6964(3) 0.1046(7) Uani d . 1 . .
O O12 0.60949(18) 0.24321(6) 0.7990(3) 0.1008(6) Uani d . 1 . .
N N1 1.1637(3) -0.00177(8) 0.1349(3) 0.0908(7) Uani d . 1 . .
N N2 1.4540(3) 0.09136(15) -0.0895(4) 0.1225(10) Uani d . 1 . .
N N3 1.0362(2) 0.08449(7) 0.1323(3) 0.0762(6) Uani d . 1 . .
H H3 1.0073 0.0585 0.1674 0.091 Uiso calc R 1 . .
N N4 0.9811(2) 0.12568(7) 0.1279(3) 0.0834(7) Uani d . 1 . .
N N5 1.0750(3) 0.23562(8) 0.5199(4) 0.0985(8) Uani d . 1 . .
N N6 1.2626(2) 0.08679(9) 0.5074(3) 0.0856(7) Uani d . 1 . .
N N7 0.89351(18) 0.18533(7) 0.6629(3) 0.0768(6) Uani d . 1 . .
H H7 0.8886 0.2155 0.6471 0.092 Uiso calc R 1 . .
N N8 0.8121(2) 0.16031(7) 0.7281(3) 0.0843(7) Uani d . 1 . .
C C1 1.1383(3) 0.08526(8) 0.0796(3) 0.0723(7) Uani d . 1 . .
C C2 1.2017(3) 0.04450(8) 0.0765(4) 0.0755(7) Uani d . 1 . .
C C3 1.3044(3) 0.04644(10) 0.0218(4) 0.0883(9) Uani d . 1 . .
H H3A 1.3453 0.0191 0.0201 0.106 Uiso calc R 1 . .
C C4 1.3458(3) 0.08909(12) -0.0301(4) 0.0900(9) Uani d . 1 . .
C C5 1.2864(3) 0.12985(10) -0.0273(4) 0.0889(9) Uani d . 1 . .
H H5 1.3160 0.1585 -0.0620 0.107 Uiso calc R 1 . .
C C6 1.1844(3) 0.12835(8) 0.0260(3) 0.0813(8) Uani d . 1 . .
H H6 1.1449 0.1561 0.0270 0.098 Uiso calc R 1 . .
C C7 0.8871(3) 0.12597(9) 0.1847(4) 0.0873(8) Uani d . 1 . .
H H7A 0.8513 0.1547 0.1781 0.105 Uiso calc R 1 . .
C C8 0.8295(3) 0.08502(12) 0.2600(4) 0.0905(9) Uani d . 1 A .
O O10 0.7354(2) 0.09807(7) 0.3101(4) 0.1238(8) Uani d D 1 . .
C C9 0.6721(7) 0.0560(3) 0.367(2) 0.119(3) Uani d PDU 0.60 A 1
H H9A 0.6533 0.0365 0.2586 0.143 Uiso calc PR 0.60 A 1
H H9B 0.7108 0.0369 0.4585 0.143 Uiso calc PR 0.60 A 1
C C10 0.5797(10) 0.0764(3) 0.447(2) 0.160(4) Uani d PDU 0.60 A 1
H H10A 0.6006 0.0984 0.5436 0.240 Uiso calc PR 0.60 A 1
H H10B 0.5379 0.0517 0.4991 0.240 Uiso calc PR 0.60 A 1
H H10C 0.5392 0.0926 0.3504 0.240 Uiso calc PR 0.60 A 1
C C9A 0.6723(11) 0.0706(5) 0.464(2) 0.122(6) Uani d PDU 0.40 A 2
H H9A1 0.7105 0.0434 0.5138 0.147 Uiso calc PR 0.40 A 2
H H9A2 0.6514 0.0910 0.5657 0.147 Uiso calc PR 0.40 A 2
C C10A 0.5826(16) 0.0570(5) 0.337(2) 0.149(5) Uani d PDU 0.40 A 2
H H10D 0.5200 0.0543 0.4085 0.224 Uiso calc PR 0.40 A 2
H H10E 0.5972 0.0271 0.2792 0.224 Uiso calc PR 0.40 A 2
H H10F 0.5723 0.0808 0.2420 0.224 Uiso calc PR 0.40 A 2
C C11 0.9835(2) 0.16197(8) 0.6228(3) 0.0669(7) Uani d . 1 . .
C C12 1.0732(2) 0.18484(7) 0.5551(3) 0.0712(7) Uani d . 1 . .
C C13 1.1630(2) 0.16020(8) 0.5183(3) 0.0733(7) Uani d . 1 . .
H H13 1.2218 0.1760 0.4758 0.088 Uiso calc R 1 . .
C C14 1.1658(2) 0.11204(8) 0.5445(3) 0.0677(7) Uani d . 1 . .
C C15 1.0783(2) 0.08805(8) 0.6063(3) 0.0702(7) Uani d . 1 . .
H H15 1.0803 0.0553 0.6208 0.084 Uiso calc R 1 . .
C C16 0.9896(2) 0.11251(8) 0.6456(3) 0.0685(7) Uani d . 1 . .
H H16 0.9316 0.0962 0.6885 0.082 Uiso calc R 1 . .
C C17 0.7274(3) 0.18207(9) 0.7684(4) 0.0887(9) Uani d . 1 . .
H H17 0.6730 0.1637 0.8134 0.106 Uiso calc R 1 . .
C C18 0.7071(3) 0.23337(10) 0.7507(4) 0.0859(8) Uani d . 1 . .
C C19 0.5751(3) 0.29255(10) 0.7809(5) 0.1164(11) Uani d . 1 . .
H H19A 0.6182 0.3127 0.8624 0.140 Uiso calc R 1 . .
H H19B 0.5815 0.3033 0.6524 0.140 Uiso calc R 1 . .
C C20 0.4652(3) 0.29462(14) 0.8347(6) 0.1606(17) Uani d . 1 . .
H H20A 0.4239 0.2734 0.7570 0.241 Uiso calc R 1 . .
H H20B 0.4392 0.3263 0.8184 0.241 Uiso calc R 1 . .
H H20C 0.4603 0.2855 0.9640 0.241 Uiso calc R 1 . .

loop_
_atom_site_aniso_label
_atom_site_aniso_U_11
_atom_site_aniso_U_22
_atom_site_aniso_U_33
_atom_site_aniso_U_12
_atom_site_aniso_U_13
_atom_site_aniso_U_23
O1 0.1146(18) 0.0659(12) 0.155(2) -0.0140(12) 0.0080(16) 0.0256(11)
O2 0.137(2) 0.0661(12) 0.150(2) 0.0134(13) -0.0042(15) 0.0094(12)
O3 0.124(2) 0.169(3) 0.193(3) 0.015(2) 0.034(2) 0.016(2)
O4 0.134(2) 0.153(2) 0.192(3) -0.056(2) 0.035(2) -0.009(2)
O5 0.132(2) 0.0556(11) 0.188(2) 0.0082(12) 0.0350(17) 0.0205(12)
O6 0.146(2) 0.0679(12) 0.189(2) -0.0197(13) 0.0561(18) 0.0227(13)
O7 0.0900(17) 0.1075(16) 0.181(2) -0.0016(13) 0.0315(16) 0.0095(15)
O8 0.1353(19) 0.0765(14) 0.1389(19) 0.0225(12) 0.0266(14) 0.0095(12)
O9 0.1100(16) 0.0694(12) 0.1355(18) -0.0051(11) 0.0022(13) 0.0146(11)
O11 0.1074(16) 0.0669(11) 0.1406(18) 0.0052(11) 0.0222(13) 0.0127(11)
O12 0.1003(16) 0.0815(13) 0.1215(17) 0.0155(11) 0.0187(13) 0.0061(11)
N1 0.114(2) 0.0588(15) 0.0988(19) -0.0061(16) -0.0108(17) 0.0038(12)
N2 0.109(3) 0.146(3) 0.113(2) -0.022(2) 0.011(2) 0.001(2)
N3 0.1017(19) 0.0508(12) 0.0756(15) -0.0087(12) -0.0046(13) 0.0055(10)
N4 0.111(2) 0.0570(13) 0.0826(16) -0.0017(13) 0.0059(15) 0.0044(10)
N5 0.120(2) 0.0558(14) 0.121(2) -0.0104(15) 0.0226(18) 0.0100(13)
N6 0.101(2) 0.0796(17) 0.0767(16) 0.0047(16) 0.0052(14) 0.0032(12)
N7 0.0892(17) 0.0507(11) 0.0906(16) -0.0032(12) 0.0046(13) 0.0053(10)
N8 0.0890(18) 0.0620(13) 0.1024(18) -0.0035(13) 0.0100(14) 0.0071(12)
C1 0.099(2) 0.0617(16) 0.0554(15) -0.0163(15) -0.0063(15) -0.0013(12)
C2 0.102(2) 0.0535(15) 0.0700(18) -0.0105(15) -0.0095(16) -0.0003(12)
C3 0.105(3) 0.0787(19) 0.081(2) -0.0035(17) -0.0053(19) -0.0049(15)
C4 0.100(3) 0.091(2) 0.079(2) -0.017(2) 0.0010(18) -0.0075(16)
C5 0.111(3) 0.079(2) 0.0760(19) -0.0296(19) 0.0013(18) 0.0039(14)
C6 0.118(3) 0.0582(15) 0.0673(17) -0.0183(16) -0.0072(17) 0.0004(12)
C7 0.115(3) 0.0654(17) 0.082(2) 0.0078(17) 0.0015(19) 0.0049(14)
C8 0.099(3) 0.080(2) 0.092(2) -0.0053(19) -0.0033(19) 0.0012(17)
O10 0.1102(19) 0.0932(15) 0.170(2) 0.0092(14) 0.0314(17) 0.0282(14)
C9 0.107(7) 0.081(5) 0.171(9) 0.000(5) 0.034(7) 0.008(5)
C10 0.144(10) 0.136(7) 0.205(10) -0.007(6) 0.092(8) -0.023(6)
C9A 0.143(14) 0.077(7) 0.148(13) 0.010(7) 0.026(11) -0.017(6)
C10A 0.159(15) 0.124(10) 0.163(13) 0.015(10) -0.013(12) -0.030(8)
C11 0.087(2) 0.0493(13) 0.0642(16) -0.0026(14) 0.0011(14) 0.0011(11)
C12 0.096(2) 0.0451(13) 0.0727(17) -0.0070(14) 0.0071(15) 0.0028(11)
C13 0.090(2) 0.0622(15) 0.0680(17) -0.0114(14) 0.0064(15) 0.0026(12)
C14 0.085(2) 0.0589(14) 0.0597(16) 0.0008(14) 0.0017(14) -0.0017(12)
C15 0.094(2) 0.0512(13) 0.0656(16) -0.0093(14) -0.0008(15) 0.0010(11)
C16 0.086(2) 0.0523(14) 0.0672(16) -0.0070(13) 0.0030(14) 0.0019(11)
C17 0.090(2) 0.0715(17) 0.105(2) 0.0010(16) 0.0150(18) 0.0063(15)
C18 0.093(2) 0.0726(18) 0.092(2) 0.0078(17) 0.0040(19) 0.0023(15)
C19 0.130(3) 0.084(2) 0.137(3) 0.0344(19) 0.020(2) 0.0056(19)
C20 0.132(4) 0.146(3) 0.206(4) 0.060(3) 0.043(3) 0.014(3)

loop_
_atom_type_symbol
_atom_type_description
_atom_type_scat_dispersion_real
_atom_type_scat_dispersion_imag
_atom_type_scat_source
C C 0.0033 0.0000 'International Tables Vol C Tables 4.2.6.8 and 6.1.1.4'
H H 0.0000 0.0000 'International Tables Vol C Tables 4.2.6.8 and 6.1.1.4'
N N 0.0061 0.0000 'International Tables Vol C Tables 4.2.6.8 and 6.1.1.4'
O O 0.0106 0.0000 'International Tables Vol C Tables 4.2.6.8 and 6.1.1.4'

loop_
_geom_angle_atom_site_label_1
_geom_angle_atom_site_label_2
_geom_angle_atom_site_label_3
_geom_angle
C18 O12 C19 117.1(2)
O2 N1 O1 122.3(2)
O2 N1 C2 118.7(3)
O1 N1 C2 119.0(3)
O4 N2 O3 123.9(4)
O4 N2 C4 117.9(4)
O3 N2 C4 118.1(3)
N4 N3 C1 118.4(2)
N4 N3 H3 120.8
C1 N3 H3 120.8
C7 N4 N3 119.1(2)
O5 N5 O6 122.4(2)
O5 N5 C12 119.9(3)
O6 N5 C12 117.7(3)
O7 N6 O8 123.2(3)
O7 N6 C14 119.2(2)
O8 N6 C14 117.6(3)
N8 N7 C11 118.6(2)
N8 N7 H7 120.7
C11 N7 H7 120.7
C17 N8 N7 119.1(2)
N3 C1 C2 122.9(2)
N3 C1 C6 119.8(3)
C2 C1 C6 117.4(3)
C3 C2 C1 121.4(2)
C3 C2 N1 116.3(3)
C1 C2 N1 122.3(3)
C4 C3 C2 119.2(3)
C4 C3 H3A 120.4
C2 C3 H3A 120.4
C3 C4 C5 121.1(3)
C3 C4 N2 119.5(3)
C5 C4 N2 119.4(3)
C6 C5 C4 120.3(3)
C6 C5 H5 119.8
C4 C5 H5 119.8
C5 C6 C1 120.7(3)
C5 C6 H6 119.7
C1 C6 H6 119.7
N4 C7 C8 126.2(3)
N4 C7 H7A 116.9
C8 C7 H7A 116.9
O9 C8 O10 124.9(3)
O9 C8 C7 124.9(3)
O10 C8 C7 110.2(3)
C8 O10 C9 110.7(3)
C8 O10 C9A 122.5(6)
C9 O10 C9A 30.1(5)
C10 C9 O10 104.0(6)
C10 C9 H9A 110.9
O10 C9 H9A 110.9
C10 C9 H9B 110.9
O10 C9 H9B 110.9
H9A C9 H9B 109.0
C10A C9A O10 95.9(12)
C10A C9A H9A1 112.6
O10 C9A H9A1 112.6
C10A C9A H9A2 112.6
O10 C9A H9A2 112.6
H9A1 C9A H9A2 110.1
C9A C10A H10D 109.5
C9A C10A H10E 109.5
H10D C10A H10E 109.5
C9A C10A H10F 109.5
H10D C10A H10F 109.5
H10E C10A H10F 109.5
N7 C11 C16 120.1(2)
N7 C11 C12 123.1(2)
C16 C11 C12 116.9(2)
C13 C12 C11 121.4(2)
C13 C12 N5 116.7(2)
C11 C12 N5 121.9(2)
C12 C13 C14 119.7(2)
C12 C13 H13 120.2
C14 C13 H13 120.2
C13 C14 C15 120.6(2)
C13 C14 N6 118.7(2)
C15 C14 N6 120.7(2)
C16 C15 C14 119.8(2)
C16 C15 H15 120.1
C14 C15 H15 120.1
C15 C16 C11 121.6(2)
C15 C16 H16 119.2
C11 C16 H16 119.2
N8 C17 C18 126.7(3)
N8 C17 H17 116.7
C18 C17 H17 116.7
O11 C18 O12 124.7(3)
O11 C18 C17 125.1(3)
O12 C18 C17 110.2(3)
C20 C19 O12 107.5(3)
C20 C19 H19A 110.2
O12 C19 H19A 110.2
C20 C19 H19B 110.2
O12 C19 H19B 110.2
H19A C19 H19B 108.5
C19 C20 H20A 109.5
C19 C20 H20B 109.5
H20A C20 H20B 109.5
C19 C20 H20C 109.5
H20A C20 H20C 109.5
H20B C20 H20C 109.5

loop_
_geom_bond_atom_site_label_1
_geom_bond_atom_site_label_2
_geom_bond_distance
O1 N1 1.221(3)
O2 N1 1.216(3)
O3 N2 1.221(4)
O4 N2 1.221(4)
O5 N5 1.212(3)
O6 N5 1.228(3)
O7 N6 1.203(3)
O8 N6 1.217(3)
O9 C8 1.209(3)
O11 C18 1.205(3)
O12 C18 1.328(3)
O12 C19 1.464(3)
N1 C2 1.458(3)
N2 C4 1.454(4)
N3 N4 1.357(3)
N3 C1 1.364(3)
N3 H3 0.8600
N4 C7 1.273(3)
N5 C12 1.456(3)
N6 C14 1.453(3)
N7 N8 1.348(3)
N7 C11 1.358(3)
N7 H7 0.8600
N8 C17 1.280(3)
C1 C2 1.405(4)
C1 C6 1.408(3)
C2 C3 1.376(4)
C3 C4 1.369(4)
C3 H3A 0.9300
C4 C5 1.377(4)
C5 C6 1.363(4)
C5 H5 0.9300
C6 H6 0.9300
C7 C8 1.479(4)
C7 H7A 0.9300
C8 O10 1.312(3)
O10 C9 1.496(7)
O10 C9A 1.582(13)
C9 C10 1.441(7)
C9 H9A 0.9700
C9 H9B 0.9700
C10 H10A 0.9600
C10 H10B 0.9600
C10 H10C 0.9600
C9A C10A 1.481(8)
C9A H9A1 0.9700
C9A H9A2 0.9700
C10A H10D 0.9600
C10A H10E 0.9600
C10A H10F 0.9600
C11 C16 1.408(3)
C11 C12 1.409(3)
C12 C13 1.370(3)
C13 C14 1.373(3)
C13 H13 0.9300
C14 C15 1.386(3)
C15 C16 1.359(3)
C15 H15 0.9300
C16 H16 0.9300
C17 C18 1.476(4)
C17 H17 0.9300
C19 C20 1.461(4)
C19 H19A 0.9700
C19 H19B 0.9700
C20 H20A 0.9600
C20 H20B 0.9600
C20 H20C 0.9600

loop_
_geom_hbond_atom_site_label_D
_geom_hbond_atom_site_label_H
_geom_hbond_atom_site_label_A
_geom_hbond_distance_DH
_geom_hbond_distance_HA
_geom_hbond_distance_DA
_geom_hbond_angle_DHA
N3 H3 O1 0.86 1.99 2.608(3) 127.5
N3 H3 O9 0.86 2.03 2.676(3) 131.4
N7 H7 O5 0.86 2.01 2.621(3) 127.6
N7 H7 O11 0.86 2.05 2.699(3) 131.7
